data_7061523
loop_
_publ_author_name
'Liu, Xueyan'
'Sun, Jing'
'Yan, Chao-Guo'

_publ_section_title
;
 Convenient construction of polycyclic architectures via multicomponent
 reaction of amino acids, dialkyl but-2-ynedioates and
 2-(o-hydroxyarylidene)-1,3-indanediones
;
_journal_issue 24
_journal_name_full 'New Journal of Chemistry'
_journal_page_first 11877
_journal_page_last 11882
_journal_paper_doi 10.1039/D2NJ01135B
_journal_volume 46
_journal_year 2022
_chemical_formula_moiety 'C24 H18 Br N O8'
_chemical_formula_sum 'C24 H18 Br N O8'
_chemical_formula_weight 528.30
_space_group_crystal_system monoclinic
_space_group_IT_number 14
_space_group_name_Hall '-P 2ybc'
_space_group_name_H-M_alt 'P 1 21/c 1'
_atom_sites_solution_hydrogens mixed
_audit_creation_method SHELXL-2014/7
_audit_update_record
;
2022-05-18 deposited with the CCDC.	2022-05-20 downloaded from the CCDC.
;
_cell_angle_alpha 90
_cell_angle_beta 111.815(2)
_cell_angle_gamma 90
_cell_formula_units_Z 4
_cell_length_a 10.5899(9)
_cell_length_b 26.536(2)
_cell_length_c 8.5020(8)
_cell_measurement_reflns_used 5545
_cell_measurement_temperature 296(2)
_cell_measurement_theta_max 23.77
_cell_measurement_theta_min 2.58
_cell_volume 2218.1(3)
_computing_cell_refinement 'Bruker SAINT'
_computing_data_collection 'Bruker APEX2'
_computing_data_reduction 'Bruker SAINT'
_computing_molecular_graphics 'Bruker SHELXTL'
_computing_publication_material 'Bruker SHELXTL'
_computing_structure_refinement 'SHELXL-2014/7 (Sheldrick, 2014)'
_computing_structure_solution 'SHELXS-97 (Sheldrick 2008)'
_diffrn_ambient_temperature 296(2)
_diffrn_measured_fraction_theta_full 0.997
_diffrn_measured_fraction_theta_max 0.997
_diffrn_measurement_device_type 'Bruker APEX-II CCD'
_diffrn_measurement_method '\f and \w scans'
_diffrn_radiation_type MoK\a
_diffrn_radiation_wavelength 0.71073
_diffrn_reflns_av_R_equivalents 0.0548
_diffrn_reflns_av_unetI/netI 0.0633
_diffrn_reflns_Laue_measured_fraction_full 0.997
_diffrn_reflns_Laue_measured_fraction_max 0.997
_diffrn_reflns_limit_h_max 13
_diffrn_reflns_limit_h_min -13
_diffrn_reflns_limit_k_max 27
_diffrn_reflns_limit_k_min -32
_diffrn_reflns_limit_l_max 10
_diffrn_reflns_limit_l_min -10
_diffrn_reflns_number 19387
_diffrn_reflns_point_group_measured_fraction_full 0.997
_diffrn_reflns_point_group_measured_fraction_max 0.997
_diffrn_reflns_theta_full 25.242
_diffrn_reflns_theta_max 25.999
_diffrn_reflns_theta_min 2.209
_exptl_absorpt_coefficient_mu 1.906
_exptl_absorpt_correction_T_max 0.7456
_exptl_absorpt_correction_T_min 0.5639
_exptl_absorpt_correction_type multi-scan
_exptl_absorpt_process_details sadabs
_exptl_crystal_colour colorless
_exptl_crystal_density_diffrn 1.582
_exptl_crystal_description block
_exptl_crystal_F_000 1072
_exptl_crystal_size_max 0.220
_exptl_crystal_size_mid 0.200
_exptl_crystal_size_min 0.180
_refine_diff_density_max 0.418
_refine_diff_density_min -0.628
_refine_diff_density_rms 0.057
_refine_ls_extinction_method none
_refine_ls_goodness_of_fit_ref 1.015
_refine_ls_hydrogen_treatment mixed
_refine_ls_matrix_type full
_refine_ls_number_parameters 310
_refine_ls_number_reflns 4351
_refine_ls_number_restraints 1
_refine_ls_restrained_S_all 1.015
_refine_ls_R_factor_all 0.1045
_refine_ls_R_factor_gt 0.0508
_refine_ls_shift/su_max 0.000
_refine_ls_shift/su_mean 0.000
_refine_ls_structure_factor_coef Fsqd
_refine_ls_weighting_details 'w=1/[\s^2^(Fo^2^)+(0.0288P)^2^+2.1624P] where P=(Fo^2^+2Fc^2^)/3'
_refine_ls_weighting_scheme calc
_refine_ls_wR_factor_gt 0.0842
_refine_ls_wR_factor_ref 0.0982
_reflns_Friedel_coverage 0.000
_reflns_number_gt 2721
_reflns_number_total 4351
_reflns_threshold_expression 'I > 2\s(I)'
_cod_data_source_file d2nj01135b2.cif
_cod_data_source_block 4d
_cod_depositor_comments 'Adding full bibliography for 7061522--7061528.cif.'
_cod_original_sg_symbol_H-M 'P 21/c'
_cod_database_code 7061523
_shelx_shelxl_version_number 2014/7
_shelx_space_group_comment
; 
The symmetry employed for this shelxl refinement is uniquely defined 
by the following loop, which should always be used as a source of 
symmetry information in preference to the above space-group names. 
They are only intended as comments. 
;
_shelx_estimated_absorpt_t_min 0.679
_shelx_estimated_absorpt_t_max 0.725

loop_
_space_group_symop_operation_xyz
'x, y, z'
'-x, y+1/2, -z+1/2'
'-x, -y, -z'
'x, -y-1/2, z-1/2'

loop_
_atom_site_label
_atom_site_type_symbol
_atom_site_fract_x
_atom_site_fract_y
_atom_site_fract_z
_atom_site_U_iso_or_equiv
_atom_site_adp_type
_atom_site_occupancy
_atom_site_site_symmetry_order
_atom_site_calc_flag
_atom_site_refinement_flags_posn
_atom_site_refinement_flags_adp
_atom_site_refinement_flags_occupancy
_atom_site_disorder_assembly
_atom_site_disorder_group
Br1 Br -0.36167(5) 0.22428(2) 0.19751(6) 0.0808(2) Uani 1 1 d . . . . .
C1 C 0.0452(3) 0.19434(11) 0.6392(4) 0.0338(8) Uani 1 1 d . . . . .
C2 C 0.0150(4) 0.24246(13) 0.5758(5) 0.0517(10) Uani 1 1 d . . . . .
H2 H 0.0771 0.2685 0.6188 0.062 Uiso 1 1 calc R U . . .
C3 C -0.1084(4) 0.25143(14) 0.4481(6) 0.0587(11) Uani 1 1 d . . . . .
H3 H -0.1313 0.2838 0.4052 0.070 Uiso 1 1 calc R U . . .
C4 C -0.1977(4) 0.21233(14) 0.3842(5) 0.0486(10) Uani 1 1 d . . . . .
C5 C -0.1694(3) 0.16443(12) 0.4487(4) 0.0376(8) Uani 1 1 d . . . . .
H5 H -0.2317 0.1385 0.4047 0.045 Uiso 1 1 calc R U . . .
C6 C -0.0468(3) 0.15511(11) 0.5802(4) 0.0298(7) Uani 1 1 d . . . . .
C7 C -0.0012(3) 0.10425(10) 0.6579(4) 0.0273(7) Uani 1 1 d . . . . .
H7 H -0.0631 0.0782 0.5898 0.033 Uiso 1 1 calc R U . . .
C8 C 0.1442(3) 0.09366(10) 0.6669(3) 0.0245(7) Uani 1 1 d . . . . .
C9 C 0.2339(3) 0.14148(11) 0.7156(4) 0.0280(7) Uani 1 1 d . . . . .
C10 C 0.2729(3) 0.15272(11) 0.5670(4) 0.0288(7) Uani 1 1 d . . . . .
C11 C 0.3465(3) 0.19322(12) 0.5452(4) 0.0425(9) Uani 1 1 d . . . . .
H11 H 0.3787 0.2179 0.6284 0.051 Uiso 1 1 calc R U . . .
C12 C 0.3710(4) 0.19625(14) 0.3979(5) 0.0516(10) Uani 1 1 d . . . . .
H12 H 0.4210 0.2232 0.3816 0.062 Uiso 1 1 calc R U . . .
C13 C 0.3227(4) 0.16003(13) 0.2738(4) 0.0464(9) Uani 1 1 d . . . . .
H13 H 0.3412 0.1627 0.1754 0.056 Uiso 1 1 calc R U . . .
C14 C 0.2475(3) 0.11984(13) 0.2933(4) 0.0386(8) Uani 1 1 d . . . . .
H14 H 0.2143 0.0955 0.2094 0.046 Uiso 1 1 calc R U . . .
C15 C 0.2231(3) 0.11701(11) 0.4416(4) 0.0283(7) Uani 1 1 d . . . . .
C16 C 0.1456(3) 0.07872(11) 0.4931(4) 0.0279(7) Uani 1 1 d . . . . .
C17 C 0.0164(3) 0.09855(11) 0.8461(4) 0.0290(7) Uani 1 1 d . . . . .
H17 H 0.0505 0.1305 0.9041 0.035 Uiso 1 1 calc R U . . .
C18 C -0.1121(3) 0.08477(13) 0.8742(4) 0.0350(8) Uani 1 1 d . . . . .
C19 C -0.3211(4) 0.11682(16) 0.8751(6) 0.0660(12) Uani 1 1 d . . . . .
H19A H -0.3639 0.0858 0.8250 0.099 Uiso 1 1 calc R U . . .
H19B H -0.3817 0.1444 0.8266 0.099 Uiso 1 1 calc R U . . .
H19C H -0.2997 0.1158 0.9951 0.099 Uiso 1 1 calc R U . . .
C20 C 0.2085(3) 0.05749(11) 0.8189(4) 0.0274(7) Uani 1 1 d . . . . .
C21 C 0.3429(3) 0.08288(12) 0.9226(4) 0.0328(8) Uani 1 1 d . . . . .
C22 C 0.2315(3) 0.00312(11) 0.7821(4) 0.0321(7) Uani 1 1 d . . . . .
H22A H 0.2669 -0.0154 0.8880 0.039 Uiso 1 1 calc R U . . .
H22B H 0.1451 -0.0119 0.7131 0.039 Uiso 1 1 calc R U . . .
C23 C 0.3283(3) -0.00189(12) 0.6926(4) 0.0301(7) Uani 1 1 d . . . . .
C24 C 0.4180(4) -0.05718(14) 0.5450(5) 0.0583(11) Uani 1 1 d . . . . .
H24A H 0.3955 -0.0359 0.4471 0.087 Uiso 1 1 calc R U . . .
H24B H 0.4117 -0.0918 0.5106 0.087 Uiso 1 1 calc R U . . .
H24C H 0.5090 -0.0501 0.6213 0.087 Uiso 1 1 calc R U . . .
N1 N 0.1198(3) 0.06045(10) 0.9166(3) 0.0329(6) Uani 1 1 d D . . . .
H1 H 0.0840 0.0303 0.9248 0.036(9) Uiso 1 1 d DR . . . .
O1 O 0.1722(2) 0.18380(7) 0.7622(3) 0.0355(5) Uani 1 1 d . . . . .
O2 O 0.0871(2) 0.04235(8) 0.4132(3) 0.0408(6) Uani 1 1 d . . . . .
O3 O -0.1354(3) 0.04470(10) 0.9182(4) 0.0683(8) Uani 1 1 d . . . . .
O4 O -0.1965(2) 0.12356(8) 0.8425(3) 0.0509(7) Uani 1 1 d . . . . .
O5 O 0.4329(2) 0.06752(9) 1.0429(3) 0.0512(6) Uani 1 1 d . . . . .
O6 O 0.3491(2) 0.13076(8) 0.8634(2) 0.0330(5) Uani 1 1 d . . . . .
O7 O 0.3998(2) 0.03147(8) 0.6776(3) 0.0414(6) Uani 1 1 d . . . . .
O8 O 0.3242(2) -0.04780(8) 0.6293(3) 0.0391(5) Uani 1 1 d . . . . .

loop_
_atom_site_aniso_label
_atom_site_aniso_U_11
_atom_site_aniso_U_22
_atom_site_aniso_U_33
_atom_site_aniso_U_23
_atom_site_aniso_U_13
_atom_site_aniso_U_12
Br1 0.0562(3) 0.1052(4) 0.0838(4) 0.0503(3) 0.0292(3) 0.0373(3)
C1 0.036(2) 0.0289(18) 0.045(2) 0.0007(15) 0.0252(18) 0.0030(15)
C2 0.060(3) 0.0266(19) 0.083(3) 0.0023(19) 0.043(3) 0.0000(18)
C3 0.061(3) 0.034(2) 0.093(3) 0.025(2) 0.043(3) 0.017(2)
C4 0.043(2) 0.053(2) 0.061(2) 0.023(2) 0.032(2) 0.0201(19)
C5 0.032(2) 0.041(2) 0.046(2) 0.0058(16) 0.0213(18) 0.0016(15)
C6 0.0318(19) 0.0288(17) 0.0349(19) 0.0025(14) 0.0195(16) 0.0009(14)
C7 0.0289(18) 0.0252(16) 0.0296(17) -0.0004(13) 0.0130(14) -0.0064(13)
C8 0.0229(16) 0.0259(16) 0.0270(16) -0.0022(13) 0.0121(13) -0.0043(13)
C9 0.0275(18) 0.0306(17) 0.0270(17) -0.0076(14) 0.0115(15) -0.0062(14)
C10 0.0263(18) 0.0321(17) 0.0299(18) -0.0010(14) 0.0126(15) -0.0043(14)
C11 0.051(2) 0.040(2) 0.042(2) -0.0065(16) 0.0232(19) -0.0169(17)
C12 0.061(3) 0.051(2) 0.054(2) 0.0025(19) 0.035(2) -0.022(2)
C13 0.056(3) 0.055(2) 0.038(2) 0.0037(18) 0.0287(19) -0.0071(19)
C14 0.042(2) 0.046(2) 0.0317(19) -0.0033(16) 0.0179(17) -0.0020(17)
C15 0.0268(18) 0.0316(17) 0.0273(18) 0.0019(14) 0.0108(15) -0.0007(14)
C16 0.0234(17) 0.0304(17) 0.0284(17) -0.0028(14) 0.0078(14) 0.0001(14)
C17 0.0312(18) 0.0292(17) 0.0317(18) -0.0004(14) 0.0176(15) -0.0002(14)
C18 0.038(2) 0.035(2) 0.0404(19) -0.0010(16) 0.0241(17) 0.0005(16)
C19 0.044(2) 0.073(3) 0.099(3) 0.000(2) 0.047(2) 0.007(2)
C20 0.0270(17) 0.0318(17) 0.0272(17) 0.0033(13) 0.0145(15) 0.0005(14)
C21 0.031(2) 0.042(2) 0.0269(18) 0.0003(15) 0.0130(16) 0.0004(16)
C22 0.0310(19) 0.0301(17) 0.0388(19) 0.0031(15) 0.0171(16) 0.0012(14)
C23 0.0301(19) 0.0279(18) 0.0302(18) 0.0032(14) 0.0088(15) 0.0024(15)
C24 0.066(3) 0.053(2) 0.076(3) -0.016(2) 0.049(2) 0.002(2)
N1 0.0346(16) 0.0353(16) 0.0361(16) 0.0068(12) 0.0217(13) 0.0028(13)
O1 0.0397(14) 0.0293(12) 0.0418(13) -0.0097(10) 0.0202(12) -0.0061(10)
O2 0.0435(14) 0.0420(13) 0.0388(14) -0.0121(11) 0.0176(11) -0.0149(12)
O3 0.0631(18) 0.0473(16) 0.121(2) 0.0311(16) 0.0647(18) 0.0088(14)
O4 0.0416(15) 0.0394(14) 0.0867(19) 0.0066(13) 0.0410(14) 0.0058(12)
O5 0.0385(15) 0.0651(17) 0.0391(14) 0.0056(12) 0.0016(12) 0.0010(12)
O6 0.0303(13) 0.0402(13) 0.0256(12) -0.0038(10) 0.0070(10) -0.0092(10)
O7 0.0426(14) 0.0354(13) 0.0557(15) -0.0013(11) 0.0293(12) -0.0046(11)
O8 0.0426(14) 0.0318(13) 0.0488(14) -0.0065(11) 0.0239(12) -0.0005(10)

loop_
_atom_type_symbol
_atom_type_description
_atom_type_scat_dispersion_real
_atom_type_scat_dispersion_imag
_atom_type_scat_source
C C 0.0033 0.0016 'International Tables Vol C Tables 4.2.6.8 and 6.1.1.4'
H H 0.0000 0.0000 'International Tables Vol C Tables 4.2.6.8 and 6.1.1.4'
N N 0.0061 0.0033 'International Tables Vol C Tables 4.2.6.8 and 6.1.1.4'
O O 0.0106 0.0060 'International Tables Vol C Tables 4.2.6.8 and 6.1.1.4'
Br Br -0.2901 2.4595 'International Tables Vol C Tables 4.2.6.8 and 6.1.1.4'

loop_
_geom_angle_atom_site_label_1
_geom_angle_atom_site_label_2
_geom_angle_atom_site_label_3
_geom_angle
_geom_angle_site_symmetry_1
_geom_angle_site_symmetry_3
_geom_angle_publ_flag
C2 C1 C6 121.6(3) . . ?
C2 C1 O1 120.0(3) . . ?
C6 C1 O1 118.3(3) . . ?
C3 C2 C1 119.0(3) . . ?
C3 C2 H2 120.5 . . ?
C1 C2 H2 120.5 . . ?
C4 C3 C2 119.7(3) . . ?
C4 C3 H3 120.2 . . ?
C2 C3 H3 120.2 . . ?
C3 C4 C5 121.7(3) . . ?
C3 C4 Br1 119.2(3) . . ?
C5 C4 Br1 119.1(3) . . ?
C4 C5 C6 119.2(3) . . ?
C4 C5 H5 120.4 . . ?
C6 C5 H5 120.4 . . ?
C5 C6 C1 118.7(3) . . ?
C5 C6 C7 124.6(3) . . ?
C1 C6 C7 116.6(3) . . ?
C6 C7 C8 109.8(2) . . ?
C6 C7 C17 116.0(2) . . ?
C8 C7 C17 101.4(2) . . ?
C6 C7 H7 109.8 . . ?
C8 C7 H7 109.8 . . ?
C17 C7 H7 109.8 . . ?
C16 C8 C7 111.5(2) . . ?
C16 C8 C9 104.2(2) . . ?
C7 C8 C9 111.5(2) . . ?
C16 C8 C20 119.0(2) . . ?
C7 C8 C20 106.0(2) . . ?
C9 C8 C20 104.4(2) . . ?
O6 C9 O1 104.1(2) . . ?
O6 C9 C10 111.8(2) . . ?
O1 C9 C10 112.1(2) . . ?
O6 C9 C8 108.3(2) . . ?
O1 C9 C8 114.9(2) . . ?
C10 C9 C8 105.8(2) . . ?
C15 C10 C11 120.4(3) . . ?
C15 C10 C9 111.7(3) . . ?
C11 C10 C9 127.9(3) . . ?
C12 C11 C10 118.4(3) . . ?
C12 C11 H11 120.8 . . ?
C10 C11 H11 120.8 . . ?
C11 C12 C13 121.1(3) . . ?
C11 C12 H12 119.5 . . ?
C13 C12 H12 119.5 . . ?
C14 C13 C12 120.9(3) . . ?
C14 C13 H13 119.5 . . ?
C12 C13 H13 119.5 . . ?
C13 C14 C15 117.7(3) . . ?
C13 C14 H14 121.1 . . ?
C15 C14 H14 121.1 . . ?
C10 C15 C14 121.4(3) . . ?
C10 C15 C16 109.9(3) . . ?
C14 C15 C16 128.6(3) . . ?
O2 C16 C15 127.6(3) . . ?
O2 C16 C8 124.0(3) . . ?
C15 C16 C8 108.3(2) . . ?
N1 C17 C18 110.7(2) . . ?
N1 C17 C7 106.2(2) . . ?
C18 C17 C7 114.7(2) . . ?
N1 C17 H17 108.4 . . ?
C18 C17 H17 108.4 . . ?
C7 C17 H17 108.4 . . ?
O3 C18 O4 124.0(3) . . ?
O3 C18 C17 125.0(3) . . ?
O4 C18 C17 111.0(3) . . ?
O4 C19 H19A 109.5 . . ?
O4 C19 H19B 109.5 . . ?
H19A C19 H19B 109.5 . . ?
O4 C19 H19C 109.5 . . ?
H19A C19 H19C 109.5 . . ?
H19B C19 H19C 109.5 . . ?
N1 C20 C22 110.7(2) . . ?
N1 C20 C21 107.7(2) . . ?
C22 C20 C21 110.6(2) . . ?
N1 C20 C8 105.3(2) . . ?
C22 C20 C8 118.2(2) . . ?
C21 C20 C8 103.6(2) . . ?
O5 C21 O6 120.1(3) . . ?
O5 C21 C20 128.9(3) . . ?
O6 C21 C20 110.9(3) . . ?
C23 C22 C20 112.6(2) . . ?
C23 C22 H22A 109.1 . . ?
C20 C22 H22A 109.1 . . ?
C23 C22 H22B 109.1 . . ?
C20 C22 H22B 109.1 . . ?
H22A C22 H22B 107.8 . . ?
O7 C23 O8 124.0(3) . . ?
O7 C23 C22 124.6(3) . . ?
O8 C23 C22 111.4(3) . . ?
O8 C24 H24A 109.5 . . ?
O8 C24 H24B 109.5 . . ?
H24A C24 H24B 109.5 . . ?
O8 C24 H24C 109.5 . . ?
H24A C24 H24C 109.5 . . ?
H24B C24 H24C 109.5 . . ?
C17 N1 C20 110.3(2) . . ?
C17 N1 H1 112.2 . . ?
C20 N1 H1 111.9 . . ?
C1 O1 C9 111.3(2) . . ?
C18 O4 C19 117.2(3) . . ?
C21 O6 C9 111.5(2) . . ?
C23 O8 C24 115.8(3) . . ?

loop_
_geom_bond_atom_site_label_1
_geom_bond_atom_site_label_2
_geom_bond_distance
_geom_bond_site_symmetry_2
_geom_bond_publ_flag
Br1 C4 1.894(4) . ?
C1 C2 1.377(4) . ?
C1 C6 1.387(4) . ?
C1 O1 1.391(4) . ?
C2 C3 1.374(5) . ?
C2 H2 0.9300 . ?
C3 C4 1.373(5) . ?
C3 H3 0.9300 . ?
C4 C5 1.373(4) . ?
C5 C6 1.384(4) . ?
C5 H5 0.9300 . ?
C6 C7 1.501(4) . ?
C7 C8 1.539(4) . ?
C7 C17 1.548(4) . ?
C7 H7 0.9800 . ?
C8 C16 1.535(4) . ?
C8 C9 1.546(4) . ?
C8 C20 1.550(4) . ?
C9 O6 1.418(3) . ?
C9 O1 1.428(3) . ?
C9 C10 1.498(4) . ?
C10 C15 1.377(4) . ?
C10 C11 1.379(4) . ?
C11 C12 1.373(5) . ?
C11 H11 0.9300 . ?
C12 C13 1.378(5) . ?
C12 H12 0.9300 . ?
C13 C14 1.378(4) . ?
C13 H13 0.9300 . ?
C14 C15 1.380(4) . ?
C14 H14 0.9300 . ?
C15 C16 1.471(4) . ?
C16 O2 1.210(3) . ?
C17 N1 1.447(4) . ?
C17 C18 1.511(4) . ?
C17 H17 0.9800 . ?
C18 O3 1.183(4) . ?
C18 O4 1.323(4) . ?
C19 O4 1.456(4) . ?
C19 H19A 0.9600 . ?
C19 H19B 0.9600 . ?
C19 H19C 0.9600 . ?
C20 N1 1.469(4) . ?
C20 C22 1.515(4) . ?
C20 C21 1.525(4) . ?
C21 O5 1.182(4) . ?
C21 O6 1.377(4) . ?
C22 C23 1.492(4) . ?
C22 H22A 0.9700 . ?
C22 H22B 0.9700 . ?
C23 O7 1.202(3) . ?
C23 O8 1.326(4) . ?
C24 O8 1.445(4) . ?
C24 H24A 0.9600 . ?
C24 H24B 0.9600 . ?
C24 H24C 0.9600 . ?
N1 H1 0.8995 . ?

loop_
_geom_hbond_atom_site_label_D
_geom_hbond_atom_site_label_H
_geom_hbond_atom_site_label_A
_geom_hbond_distance_DH
_geom_hbond_distance_HA
_geom_hbond_distance_DA
_geom_hbond_angle_DHA
_geom_hbond_site_symmetry_A
N1 H1 O3 0.90 2.34 3.100(4) 141.6 3_557
